data_7107827
loop_
_publ_author_name
'Feng Luo'
'Ming-Sheng Wang'
'Pei-Xin Li'
'Guo-Cong Guo'
'Ming-Biao Luo'
'Gong-Ming Sun'
'Yu-Mei Song'

_publ_section_title
;
 Functionalizing the pore wall of chiral porous metal-organic frameworks
 by distinct -H, -OH, -NH2, -NO2, -COOH shutters showing selective
 adsorption of CO2, tunable photoluminescence, and direct white-light
 emission
;
_journal_name_full Chem.Commun.
_journal_page_first 5989
_journal_paper_doi 10.1039/c2cc32103c
_journal_volume 48
_journal_year 2012
_chemical_formula_sum 'C32 H22 N4 O6 Zn'
_chemical_formula_weight 623.91
_chemical_name_systematic
;
?
;
_space_group_IT_number 181
_symmetry_cell_setting hexagonal
_symmetry_space_group_name_Hall 'P 64 2 (0 0 2)'
_symmetry_space_group_name_H-M 'P 64 2 2'
_atom_sites_solution_hydrogens geom
_atom_sites_solution_primary direct
_atom_sites_solution_secondary difmap
_audit_creation_method SHELXL-97
_cell_angle_alpha 90.00
_cell_angle_beta 90.00
_cell_angle_gamma 120.00
_cell_formula_units_Z 6
_cell_length_a 16.5528(2)
_cell_length_b 16.5528(2)
_cell_length_c 25.5559(8)
_cell_measurement_reflns_used 5155
_cell_measurement_temperature 296(2)
_cell_measurement_theta_max 22.05
_cell_measurement_theta_min 2.46
_cell_volume 6064.1(2)
_computing_structure_refinement 'SHELXL-97 (Sheldrick, 1997)'
_computing_structure_solution 'SHELXS-97 (Sheldrick, 1990)'
_diffrn_ambient_temperature 296(2)
_diffrn_measured_fraction_theta_full 0.998
_diffrn_measured_fraction_theta_max 0.998
_diffrn_radiation_monochromator graphite
_diffrn_radiation_source 'fine-focus sealed tube'
_diffrn_radiation_type MoK\a
_diffrn_radiation_wavelength 0.71073
_diffrn_reflns_av_R_equivalents 0.0743
_diffrn_reflns_av_sigmaI/netI 0.0417
_diffrn_reflns_limit_h_max 19
_diffrn_reflns_limit_h_min -19
_diffrn_reflns_limit_k_max 17
_diffrn_reflns_limit_k_min -19
_diffrn_reflns_limit_l_max 30
_diffrn_reflns_limit_l_min -29
_diffrn_reflns_number 29334
_diffrn_reflns_theta_full 24.99
_diffrn_reflns_theta_max 24.99
_diffrn_reflns_theta_min 2.14
_exptl_absorpt_coefficient_mu 0.645
_exptl_absorpt_correction_T_max 0.8819
_exptl_absorpt_correction_T_min 0.8606
_exptl_absorpt_correction_type multi-scan
_exptl_crystal_colour Colorless
_exptl_crystal_density_diffrn 1.025
_exptl_crystal_density_method 'not measured'
_exptl_crystal_description Block
_exptl_crystal_F_000 1920
_exptl_crystal_size_max 0.24
_exptl_crystal_size_mid 0.24
_exptl_crystal_size_min 0.20
_refine_diff_density_max 0.351
_refine_diff_density_min -0.223
_refine_diff_density_rms 0.065
_refine_ls_abs_structure_details 'Flack H D (1983), Acta Cryst. A39, 876-881'
_refine_ls_abs_structure_Flack -0.036(19)
_refine_ls_extinction_method none
_refine_ls_goodness_of_fit_ref 1.022
_refine_ls_hydrogen_treatment constr
_refine_ls_matrix_type full
_refine_ls_number_parameters 196
_refine_ls_number_reflns 3577
_refine_ls_number_restraints 0
_refine_ls_restrained_S_all 1.022
_refine_ls_R_factor_all 0.0509
_refine_ls_R_factor_gt 0.0438
_refine_ls_shift/su_max 0.007
_refine_ls_shift/su_mean 0.001
_refine_ls_structure_factor_coef Fsqd
_refine_ls_weighting_details 'calc w=1/[\s^2^(Fo^2^)+(0.0757P)^2^+0.0000P] where P=(Fo^2^+2Fc^2^)/3'
_refine_ls_weighting_scheme calc
_refine_ls_wR_factor_gt 0.1139
_refine_ls_wR_factor_ref 0.1175
_reflns_number_gt 3149
_reflns_number_total 3577
_reflns_threshold_expression >2sigma(I)
_cod_data_source_file c2cc32103c.txt
_cod_data_source_block 1
_cod_original_sg_symbol_H-M P6(4)22
_cod_database_code 7107827

loop_
_symmetry_equiv_pos_as_xyz
'x, y, z'
'-y, x-y, z+1/3'
'-x+y, -x, z+2/3'
'-x, -y, z'
'y, -x+y, z+1/3'
'x-y, x, z+2/3'
'y, x, -z+1/3'
'x-y, -y, -z'
'-x, -x+y, -z+2/3'
'-y, -x, -z+1/3'
'-x+y, y, -z'
'x, x-y, -z+2/3'

loop_
_atom_site_label
_atom_site_type_symbol
_atom_site_fract_x
_atom_site_fract_y
_atom_site_fract_z
_atom_site_U_iso_or_equiv
_atom_site_adp_type
_atom_site_occupancy
_atom_site_symmetry_multiplicity
_atom_site_calc_flag
_atom_site_refinement_flags
Zn1 Zn 0.714742(14) 0.285259(14) 0.1667 0.03577(10) Uani 1 2 d S
O11 O 0.70854(13) 0.32692(12) 0.09491(7) 0.0514(5) Uani 1 1 d .
O12 O 0.76452(14) 0.45786(15) 0.13801(8) 0.0651(6) Uani 1 1 d .
C11 C 0.73955(18) 0.41345(19) 0.09639(10) 0.0444(7) Uani 1 1 d .
C12 C 0.74690(18) 0.46322(17) 0.04607(10) 0.0443(7) Uani 1 1 d .
C13 C 0.70774(11) 0.4155(2) 0.0000 0.0410(8) Uani 1 2 d S
H13A H 0.6753 0.3506 0.0000 0.049 Uiso 1 2 calc SR
C14 C 0.7943(3) 0.5592(2) 0.04587(14) 0.0789(12) Uani 1 1 d .
H14A H 0.8201 0.5919 0.0767 0.095 Uiso 1 1 calc R
C15 C 0.80348(16) 0.6070(3) 0.0000 0.105(2) Uani 1 2 d S
H15A H 0.8359 0.6718 0.0000 0.125 Uiso 1 2 calc SR
O21 O 0.5972(3) -0.12027(17) 0.02176(9) 0.1397(14) Uani 1 1 d .
N21 N 0.66358(14) 0.14701(13) 0.14816(8) 0.0408(6) Uani 1 1 d .
N22 N 0.56525(17) -0.13183(14) 0.10757(8) 0.0505(6) Uani 1 1 d .
H22C H 0.5402 -0.1709 0.1329 0.061 Uiso 1 1 calc R
C21 C 0.6541(2) 0.1209(2) 0.09865(11) 0.0634(10) Uani 1 1 d .
H21A H 0.6694 0.1663 0.0731 0.076 Uiso 1 1 calc R
C22 C 0.6231(3) 0.0313(2) 0.08261(11) 0.0706(11) Uani 1 1 d .
H22A H 0.6200 0.0178 0.0471 0.085 Uiso 1 1 calc R
C23 C 0.59617(19) -0.03956(17) 0.11924(10) 0.0433(7) Uani 1 1 d .
C24 C 0.6025(2) -0.01316(19) 0.17047(11) 0.0584(8) Uani 1 1 d .
H24A H 0.5834 -0.0578 0.1968 0.070 Uiso 1 1 calc R
C25 C 0.6373(3) 0.0798(2) 0.18327(11) 0.0669(10) Uani 1 1 d .
H25A H 0.6424 0.0957 0.2185 0.080 Uiso 1 1 calc R
C26 C 0.5697(3) -0.16811(19) 0.06091(11) 0.0647(9) Uani 1 1 d .
C27 C 0.5424(2) -0.26831(19) 0.05912(11) 0.0511(8) Uani 1 1 d .
C28 C 0.5567(4) -0.3033(3) 0.01492(15) 0.1235(19) Uani 1 1 d .
H28A H 0.5766 -0.2658 -0.0148 0.148 Uiso 1 1 calc R
C29 C 0.5428(4) -0.3935(2) 0.01180(15) 0.1078(15) Uani 1 1 d .
H29A H 0.5571 -0.4139 -0.0189 0.129 Uiso 1 1 calc R
C30 C 0.5081(2) -0.45151(18) 0.05386(11) 0.0516(7) Uani 1 1 d .
C31 C 0.4807(3) -0.4210(2) 0.09468(14) 0.0829(12) Uani 1 1 d .
H31A H 0.4490 -0.4621 0.1219 0.099 Uiso 1 1 calc R
C32 C 0.4983(3) -0.3288(2) 0.09796(14) 0.0743(10) Uani 1 1 d .
H32A H 0.4792 -0.3097 0.1274 0.089 Uiso 1 1 calc R

loop_
_atom_site_aniso_label
_atom_site_aniso_U_11
_atom_site_aniso_U_22
_atom_site_aniso_U_33
_atom_site_aniso_U_23
_atom_site_aniso_U_13
_atom_site_aniso_U_12
Zn1 0.03822(11) 0.03822(11) 0.02760(17) -0.00215(15) -0.00215(15) 0.01666(15)
O11 0.0664(10) 0.0483(10) 0.0331(9) 0.0056(8) -0.0075(8) 0.0238(8)
O12 0.0733(11) 0.0842(13) 0.0401(11) -0.0208(10) -0.0193(9) 0.0412(10)
C11 0.0449(12) 0.0522(14) 0.0353(13) -0.0086(11) -0.0095(11) 0.0237(11)
C12 0.0516(13) 0.0406(12) 0.0424(14) -0.0064(10) -0.0151(12) 0.0243(10)
C13 0.0460(14) 0.0289(17) 0.0423(18) 0.000 -0.0103(16) 0.0145(9)
C14 0.107(3) 0.0400(15) 0.072(2) -0.0144(15) -0.048(2) 0.0227(17)
C15 0.143(4) 0.029(2) 0.104(4) 0.000 -0.057(4) 0.0145(11)
O21 0.318(4) 0.0593(13) 0.0430(12) 0.0148(11) 0.0389(19) 0.0955(18)
N21 0.0506(12) 0.0328(10) 0.0352(11) 0.0004(8) 0.0018(9) 0.0179(9)
N22 0.0765(14) 0.0361(11) 0.0383(12) 0.0101(9) 0.0160(11) 0.0278(10)
C21 0.111(2) 0.0422(14) 0.0291(14) 0.0072(11) 0.0141(15) 0.0322(15)
C22 0.132(3) 0.0432(15) 0.0317(15) 0.0015(12) 0.0076(16) 0.0405(16)
C23 0.0571(14) 0.0325(12) 0.0395(14) 0.0059(11) 0.0114(12) 0.0218(10)
C24 0.0924(18) 0.0406(13) 0.0387(14) 0.0084(13) 0.0088(15) 0.0306(13)
C25 0.112(2) 0.0531(16) 0.0327(14) 0.0017(12) 0.0082(15) 0.0389(16)
C26 0.114(2) 0.0399(14) 0.0405(16) 0.0079(12) 0.0151(17) 0.0388(15)
C27 0.0749(17) 0.0415(13) 0.0402(15) 0.0029(12) 0.0089(14) 0.0316(12)
C28 0.258(5) 0.061(2) 0.057(2) 0.0010(17) 0.014(3) 0.084(3)
C29 0.210(4) 0.0576(18) 0.065(2) 0.0001(17) 0.023(3) 0.073(2)
C30 0.0686(16) 0.0411(13) 0.0499(16) 0.0006(12) 0.0049(14) 0.0311(12)
C31 0.132(3) 0.0512(17) 0.069(2) 0.0157(16) 0.030(2) 0.0481(18)
C32 0.107(2) 0.0471(16) 0.073(2) 0.0077(16) 0.030(2) 0.0420(16)

loop_
_atom_type_symbol
_atom_type_description
_atom_type_scat_dispersion_real
_atom_type_scat_dispersion_imag
_atom_type_scat_source
C C 0.0033 0.0016 'International Tables Vol C Tables 4.2.6.8 and 6.1.1.4'
H H 0.0000 0.0000 'International Tables Vol C Tables 4.2.6.8 and 6.1.1.4'
N N 0.0061 0.0033 'International Tables Vol C Tables 4.2.6.8 and 6.1.1.4'
O O 0.0106 0.0060 'International Tables Vol C Tables 4.2.6.8 and 6.1.1.4'
Zn Zn 0.2839 1.4301 'International Tables Vol C Tables 4.2.6.8 and 6.1.1.4'

loop_
_geom_angle_atom_site_label_1
_geom_angle_atom_site_label_2
_geom_angle_atom_site_label_3
_geom_angle
_geom_angle_site_symmetry_1
_geom_angle_site_symmetry_3
O11 Zn1 O11 139.45(13) 10_665 .
O11 Zn1 N21 96.33(8) 10_665 10_665
O11 Zn1 N21 108.06(8) . 10_665
O11 Zn1 N21 108.06(8) 10_665 .
O11 Zn1 N21 96.33(8) . .
N21 Zn1 N21 105.36(13) 10_665 .
C11 O11 Zn1 107.82(16) . .
O12 C11 O11 121.7(3) . .
O12 C11 C12 119.9(3) . .
O11 C11 C12 118.4(2) . .
C14 C12 C13 119.3(3) . .
C14 C12 C11 118.7(2) . .
C13 C12 C11 122.0(2) . .
C12 C13 C12 120.8(3) . 11_655
C12 C13 H13A 119.6 . .
C12 C13 H13A 119.6 11_655 .
C12 C14 C15 120.1(3) . .
C12 C14 H14A 120.0 . .
C15 C14 H14A 120.0 . .
C14 C15 C14 120.5(4) . 11_655
C14 C15 H15A 119.8 . .
C14 C15 H15A 119.8 11_655 .
C21 N21 C25 116.1(2) . .
C21 N21 Zn1 119.93(18) . .
C25 N21 Zn1 123.98(18) . .
C26 N22 C23 127.6(2) . .
C26 N22 H22C 116.2 . .
C23 N22 H22C 116.2 . .
N21 C21 C22 124.1(3) . .
N21 C21 H21A 118.0 . .
C22 C21 H21A 118.0 . .
C21 C22 C23 120.1(3) . .
C21 C22 H22A 119.9 . .
C23 C22 H22A 119.9 . .
C24 C23 N22 119.2(2) . .
C24 C23 C22 115.7(2) . .
N22 C23 C22 125.1(2) . .
C23 C24 C25 120.2(3) . .
C23 C24 H24A 119.9 . .
C25 C24 H24A 119.9 . .
N21 C25 C24 123.6(3) . .
N21 C25 H25A 118.2 . .
C24 C25 H25A 118.2 . .
O21 C26 N22 121.5(3) . .
O21 C26 C27 120.6(3) . .
N22 C26 C27 117.9(2) . .
C32 C27 C28 116.7(3) . .
C32 C27 C26 124.1(3) . .
C28 C27 C26 119.1(3) . .
C27 C28 C29 122.6(4) . .
C27 C28 H28A 118.7 . .
C29 C28 H28A 118.7 . .
C30 C29 C28 119.7(4) . .
C30 C29 H29A 120.1 . .
C28 C29 H29A 120.1 . .
C31 C30 C29 117.0(3) . .
C31 C30 C30 119.7(2) . 4_645
C29 C30 C30 123.0(2) . 4_645
C30 C31 C32 122.2(3) . .
C30 C31 H31A 118.9 . .
C32 C31 H31A 118.9 . .
C27 C32 C31 120.5(3) . .
C27 C32 H32A 119.7 . .
C31 C32 H32A 119.7 . .

loop_
_geom_bond_atom_site_label_1
_geom_bond_atom_site_label_2
_geom_bond_distance
_geom_bond_site_symmetry_2
Zn1 O11 1.9799(18) 10_665
Zn1 O11 1.9799(18) .
Zn1 N21 2.059(2) 10_665
Zn1 N21 2.059(2) .
O11 C11 1.257(3) .
O12 C11 1.240(3) .
C11 C12 1.499(4) .
C12 C14 1.376(4) .
C12 C13 1.385(3) .
C13 C12 1.385(3) 11_655
C13 H13A 0.9300 .
C14 C15 1.379(4) .
C14 H14A 0.9300 .
C15 C14 1.379(4) 11_655
C15 H15A 0.9300 .
O21 C26 1.215(4) .
N21 C21 1.321(3) .
N21 C25 1.322(4) .
N22 C26 1.354(4) .
N22 C23 1.379(3) .
N22 H22C 0.8600 .
C21 C22 1.367(4) .
C21 H21A 0.9300 .
C22 C23 1.389(4) .
C22 H22A 0.9300 .
C23 C24 1.368(4) .
C24 C25 1.385(4) .
C24 H24A 0.9300 .
C25 H25A 0.9300 .
C26 C27 1.486(4) .
C27 C32 1.337(4) .
C27 C28 1.343(5) .
C28 C29 1.395(5) .
C28 H28A 0.9300 .
C29 C30 1.362(4) .
C29 H29A 0.9300 .
C30 C31 1.333(5) .
C30 C30 1.490(6) 4_645
C31 C32 1.407(5) .
C31 H31A 0.9300 .
C32 H32A 0.9300 .

loop_
_geom_torsion_atom_site_label_1
_geom_torsion_atom_site_label_2
_geom_torsion_atom_site_label_3
_geom_torsion_atom_site_label_4
_geom_torsion
_geom_torsion_site_symmetry_1
_geom_torsion_site_symmetry_4
O11 Zn1 O11 C11 53.84(17) 10_665 .
N21 Zn1 O11 C11 -70.2(2) 10_665 .
N21 Zn1 O11 C11 -178.62(19) . .
Zn1 O11 C11 O12 -2.5(3) . .
Zn1 O11 C11 C12 176.9(2) . .
O12 C11 C12 C14 9.7(4) . .
O11 C11 C12 C14 -169.7(3) . .
O12 C11 C12 C13 -170.4(2) . .
O11 C11 C12 C13 10.2(4) . .
C14 C12 C13 C12 0.4(3) . 11_655
C11 C12 C13 C12 -179.4(3) . 11_655
C13 C12 C14 C15 -0.9(5) . .
C11 C12 C14 C15 179.0(3) . .
C12 C14 C15 C14 0.4(3) . 11_655
O11 Zn1 N21 C21 157.7(2) 10_665 .
O11 Zn1 N21 C21 10.5(3) . .
N21 Zn1 N21 C21 -100.2(2) 10_665 .
O11 Zn1 N21 C25 -21.2(3) 10_665 .
O11 Zn1 N21 C25 -168.4(3) . .
N21 Zn1 N21 C25 80.9(3) 10_665 .
C25 N21 C21 C22 -2.8(5) . .
Zn1 N21 C21 C22 178.2(3) . .
N21 C21 C22 C23 2.2(6) . .
C26 N22 C23 C24 -167.4(3) . .
C26 N22 C23 C22 12.0(5) . .
C21 C22 C23 C24 0.4(5) . .
C21 C22 C23 N22 -179.0(3) . .
N22 C23 C24 C25 177.1(3) . .
C22 C23 C24 C25 -2.3(5) . .
C21 N21 C25 C24 0.7(5) . .
Zn1 N21 C25 C24 179.7(3) . .
C23 C24 C25 N21 1.8(6) . .
C23 N22 C26 O21 -5.7(6) . .
C23 N22 C26 C27 172.6(3) . .
O21 C26 C27 C32 -169.3(4) . .
N22 C26 C27 C32 12.4(5) . .
O21 C26 C27 C28 6.2(6) . .
N22 C26 C27 C28 -172.1(4) . .
C32 C27 C28 C29 -11.5(7) . .
C26 C27 C28 C29 172.7(5) . .
C27 C28 C29 C30 4.0(8) . .
C28 C29 C30 C31 6.2(7) . .
C28 C29 C30 C30 -179.5(5) . 4_645
C29 C30 C31 C32 -8.8(6) . .
C30 C30 C31 C32 176.8(4) 4_645 .
C28 C27 C32 C31 8.9(6) . .
C26 C27 C32 C31 -175.5(4) . .
C30 C31 C32 C27 1.2(6) . .
